data_7025569
loop_
_publ_author_name
'Jian, Zhongbao'
'Zhao, Wei'
'Liu, Xinli'
'Chen, Xuesi'
'Tang, Tao'
'Cui, Dongmei'

_publ_section_title
;
 Synthesis of linked half sandwich rare-earth metal chlorido and
 borohydrido complexes and their catalytic behavior towards MMA
 polymerization.
;
_journal_issue 29
_journal_name_full 'Dalton transactions (Cambridge, England : 2003)'
_journal_page_first 6871
_journal_page_last 6876
_journal_paper_doi 10.1039/c001824d
_journal_volume 39
_journal_year 2010
_chemical_formula_sum 'C17 H30 B2 N Sc'
_chemical_formula_weight 315.00
_chemical_name_systematic
;
?
;
_space_group_IT_number 14
_symmetry_cell_setting monoclinic
_symmetry_space_group_name_Hall '-P 2ybc'
_symmetry_space_group_name_H-M 'P 1 21/c 1'
_atom_sites_solution_hydrogens geom
_atom_sites_solution_primary direct
_atom_sites_solution_secondary difmap
_audit_creation_method SHELXL-97
_cell_angle_alpha 90.00
_cell_angle_beta 92.259(2)
_cell_angle_gamma 90.00
_cell_formula_units_Z 4
_cell_length_a 9.4847(9)
_cell_length_b 8.6593(9)
_cell_length_c 22.574(2)
_cell_measurement_temperature 186.5
_cell_volume 1852.6(3)
_computing_structure_refinement 'SHELXL-97 (Sheldrick, 1997)'
_computing_structure_solution 'SHELXS-97 (Sheldrick, 1990)'
_diffrn_ambient_temperature 186.5
_diffrn_measured_fraction_theta_full 0.999
_diffrn_measured_fraction_theta_max 0.999
_diffrn_radiation_monochromator graphite
_diffrn_radiation_source 'fine-focus sealed tube'
_diffrn_radiation_type MoK\a
_diffrn_radiation_wavelength 0.71073
_diffrn_reflns_av_R_equivalents 0.0434
_diffrn_reflns_av_sigmaI/netI 0.0539
_diffrn_reflns_limit_h_max 9
_diffrn_reflns_limit_h_min -11
_diffrn_reflns_limit_k_max 9
_diffrn_reflns_limit_k_min -10
_diffrn_reflns_limit_l_max 24
_diffrn_reflns_limit_l_min -27
_diffrn_reflns_number 9883
_diffrn_reflns_theta_full 26.16
_diffrn_reflns_theta_max 26.16
_diffrn_reflns_theta_min 2.15
_exptl_absorpt_coefficient_mu 0.390
_exptl_absorpt_correction_T_max 0.9657
_exptl_absorpt_correction_T_min 0.9260
_exptl_absorpt_correction_type multi-scan
_exptl_crystal_density_diffrn 1.129
_exptl_crystal_density_method 'not measured'
_exptl_crystal_F_000 680
_exptl_crystal_size_max 0.20
_exptl_crystal_size_mid 0.18
_exptl_crystal_size_min 0.09
_refine_diff_density_max 0.280
_refine_diff_density_min -0.272
_refine_diff_density_rms 0.050
_refine_ls_extinction_method none
_refine_ls_goodness_of_fit_ref 0.761
_refine_ls_hydrogen_treatment mixed
_refine_ls_matrix_type full
_refine_ls_number_parameters 228
_refine_ls_number_reflns 3696
_refine_ls_number_restraints 0
_refine_ls_restrained_S_all 0.761
_refine_ls_R_factor_all 0.0621
_refine_ls_R_factor_gt 0.0409
_refine_ls_shift/su_max 0.001
_refine_ls_shift/su_mean 0.000
_refine_ls_structure_factor_coef Fsqd
_refine_ls_weighting_details 'calc w=1/[\s^2^(Fo^2^)+(0.1096P)^2^+0.7171P] where P=(Fo^2^+2Fc^2^)/3'
_refine_ls_weighting_scheme calc
_refine_ls_wR_factor_gt 0.1144
_refine_ls_wR_factor_ref 0.1355
_reflns_number_gt 2690
_reflns_number_total 3696
_reflns_threshold_expression >2sigma(I)
_cod_data_source_file c001824d.txt
_cod_data_source_block complex3a
_cod_depositor_comments
;
The following automatic conversions were performed:

'_symmetry_cell_setting' value 'Monoclinic' changed to 'monoclinic'
according to /home/saulius/struct/CIF-dictionaries/cif_core.dic
dictionary named 'cif_core.dic' version 2.4.2 from 2011-04-26.

Automatic conversion script
Id: cif_fix_values 1891 2012-01-12 08:04:46Z andrius 
;
_cod_original_sg_symbol_H-M P2(1)/c
_cod_database_code 7025569

loop_
_symmetry_equiv_pos_as_xyz
'x, y, z'
'-x, y+1/2, -z+1/2'
'-x, -y, -z'
'x, -y-1/2, z-1/2'

loop_
_atom_site_label
_atom_site_type_symbol
_atom_site_fract_x
_atom_site_fract_y
_atom_site_fract_z
_atom_site_U_iso_or_equiv
_atom_site_adp_type
_atom_site_occupancy
_atom_site_symmetry_multiplicity
_atom_site_calc_flag
_atom_site_refinement_flags
Sc1 Sc 0.26760(4) 0.34679(5) 0.163950(18) 0.02451(16) Uani 1 1 d .
N1 N 0.38282(19) 0.5825(2) 0.14180(9) 0.0285(4) Uani 1 1 d .
B1 B 0.2427(3) 0.3689(3) 0.26605(13) 0.0339(6) Uani 1 1 d .
B2 B 0.4481(3) 0.1678(4) 0.14800(14) 0.0366(7) Uani 1 1 d .
C1 C 0.2266(2) 0.5776(2) 0.05174(10) 0.0239(5) Uani 1 1 d .
C2 C 0.1903(2) 0.6330(3) -0.00433(10) 0.0298(5) Uani 1 1 d .
H2 H 0.1126 0.5914 -0.0251 0.036 Uiso 1 1 calc R
C3 C 0.2669(2) 0.7484(3) -0.02992(11) 0.0332(5) Uani 1 1 d .
H3 H 0.2415 0.7838 -0.0677 0.040 Uiso 1 1 calc R
C4 C 0.3811(3) 0.8111(3) 0.00068(11) 0.0323(6) Uani 1 1 d .
H4 H 0.4331 0.8891 -0.0166 0.039 Uiso 1 1 calc R
C5 C 0.4190(2) 0.7595(3) 0.05651(11) 0.0302(5) Uani 1 1 d .
H5 H 0.4954 0.8038 0.0773 0.036 Uiso 1 1 calc R
C6 C 0.3433(2) 0.6410(2) 0.08207(10) 0.0249(5) Uani 1 1 d .
C7 C 0.1456(2) 0.4519(2) 0.07895(9) 0.0224(5) Uani 1 1 d .
C8 C 0.1580(2) 0.2928(3) 0.06596(10) 0.0258(5) Uani 1 1 d .
C9 C 0.0758(2) 0.2112(3) 0.10615(10) 0.0271(5) Uani 1 1 d .
C10 C 0.0090(2) 0.3192(3) 0.14257(10) 0.0270(5) Uani 1 1 d .
C11 C 0.0502(2) 0.4692(2) 0.12552(9) 0.0234(5) Uani 1 1 d .
C12 C 0.2345(3) 0.2246(3) 0.01536(11) 0.0352(6) Uani 1 1 d .
H12A H 0.1693 0.2084 -0.0177 0.053 Uiso 1 1 calc R
H12B H 0.2757 0.1278 0.0273 0.053 Uiso 1 1 calc R
H12C H 0.3074 0.2942 0.0040 0.053 Uiso 1 1 calc R
C13 C 0.0543(3) 0.0388(3) 0.10673(13) 0.0414(6) Uani 1 1 d .
H13A H 0.0368 0.0056 0.1463 0.062 Uiso 1 1 calc R
H13B H 0.1374 -0.0115 0.0933 0.062 Uiso 1 1 calc R
H13C H -0.0249 0.0124 0.0809 0.062 Uiso 1 1 calc R
C14 C -0.0970(2) 0.2865(3) 0.18870(11) 0.0358(6) Uani 1 1 d .
H14A H -0.1902 0.3077 0.1726 0.054 Uiso 1 1 calc R
H14B H -0.0777 0.3509 0.2227 0.054 Uiso 1 1 calc R
H14C H -0.0906 0.1799 0.2003 0.054 Uiso 1 1 calc R
C15 C -0.0128(3) 0.6167(3) 0.14611(11) 0.0321(5) Uani 1 1 d .
H15A H -0.1115 0.6189 0.1350 0.048 Uiso 1 1 calc R
H15B H 0.0337 0.7023 0.1282 0.048 Uiso 1 1 calc R
H15C H -0.0011 0.6239 0.1885 0.048 Uiso 1 1 calc R
C16 C 0.5385(2) 0.5577(3) 0.14826(13) 0.0430(7) Uani 1 1 d .
H16A H 0.5683 0.4909 0.1172 0.064 Uiso 1 1 calc R
H16B H 0.5612 0.5109 0.1860 0.064 Uiso 1 1 calc R
H16C H 0.5861 0.6551 0.1458 0.064 Uiso 1 1 calc R
C17 C 0.3459(3) 0.7031(3) 0.18600(11) 0.0367(6) Uani 1 1 d .
H17A H 0.3957 0.7968 0.1779 0.055 Uiso 1 1 calc R
H17B H 0.3720 0.6677 0.2252 0.055 Uiso 1 1 calc R
H17C H 0.2461 0.7222 0.1832 0.055 Uiso 1 1 calc R
H18 H 0.216(3) 0.255(3) 0.2434(11) 0.036(7) Uiso 1 1 d .
H24 H 0.484(3) 0.237(4) 0.1891(14) 0.063(9) Uiso 1 1 d .
H20 H 0.225(3) 0.378(3) 0.3135(14) 0.048(8) Uiso 1 1 d .
H19 H 0.358(3) 0.391(3) 0.2550(12) 0.047(8) Uiso 1 1 d .
H23 H 0.339(3) 0.113(4) 0.1596(13) 0.060(9) Uiso 1 1 d .
H22 H 0.423(3) 0.262(3) 0.1130(12) 0.045(7) Uiso 1 1 d .
H21 H 0.178(3) 0.455(3) 0.2385(12) 0.044(7) Uiso 1 1 d .
H25 H 0.522(3) 0.079(3) 0.1340(12) 0.051(8) Uiso 1 1 d .

loop_
_atom_site_aniso_label
_atom_site_aniso_U_11
_atom_site_aniso_U_22
_atom_site_aniso_U_33
_atom_site_aniso_U_23
_atom_site_aniso_U_13
_atom_site_aniso_U_12
Sc1 0.0240(3) 0.0217(3) 0.0274(3) 0.00190(17) -0.00398(17) 0.00064(17)
N1 0.0257(10) 0.0263(10) 0.0329(11) -0.0014(8) -0.0068(8) -0.0016(8)
B1 0.0383(16) 0.0313(15) 0.0316(16) 0.0013(12) -0.0027(12) 0.0022(12)
B2 0.0348(16) 0.0318(15) 0.0427(17) 0.0010(13) -0.0044(13) 0.0098(13)
C1 0.0212(11) 0.0206(11) 0.0299(12) 0.0001(9) 0.0001(8) -0.0011(9)
C2 0.0246(12) 0.0322(13) 0.0323(13) 0.0032(10) -0.0044(9) -0.0038(10)
C3 0.0339(13) 0.0341(13) 0.0315(13) 0.0074(10) -0.0007(10) -0.0018(11)
C4 0.0322(13) 0.0255(12) 0.0396(14) 0.0024(10) 0.0078(10) -0.0049(10)
C5 0.0259(12) 0.0256(12) 0.0389(14) -0.0041(10) -0.0014(10) -0.0069(10)
C6 0.0248(11) 0.0222(11) 0.0275(12) -0.0019(9) -0.0007(9) 0.0021(9)
C7 0.0191(10) 0.0226(11) 0.0249(11) 0.0028(9) -0.0059(8) -0.0013(9)
C8 0.0221(11) 0.0237(11) 0.0310(12) -0.0035(9) -0.0053(9) -0.0009(9)
C9 0.0258(11) 0.0211(11) 0.0338(13) 0.0015(10) -0.0047(9) -0.0044(9)
C10 0.0219(11) 0.0287(12) 0.0300(12) 0.0044(10) -0.0030(9) -0.0027(9)
C11 0.0212(10) 0.0236(11) 0.0249(11) 0.0008(9) -0.0035(8) 0.0004(9)
C12 0.0340(13) 0.0339(13) 0.0376(14) -0.0064(11) 0.0009(10) 0.0025(11)
C13 0.0429(15) 0.0212(12) 0.0597(18) 0.0029(12) -0.0034(12) -0.0056(11)
C14 0.0287(13) 0.0397(14) 0.0391(14) 0.0053(11) 0.0024(10) -0.0047(11)
C15 0.0286(12) 0.0290(12) 0.0385(14) -0.0034(10) -0.0014(10) 0.0039(10)
C16 0.0242(12) 0.0412(15) 0.0623(18) 0.0102(13) -0.0141(11) -0.0057(11)
C17 0.0492(15) 0.0294(13) 0.0309(13) -0.0039(10) -0.0061(11) -0.0085(11)

loop_
_atom_type_symbol
_atom_type_description
_atom_type_scat_dispersion_real
_atom_type_scat_dispersion_imag
_atom_type_scat_source
C C 0.0033 0.0016 'International Tables Vol C Tables 4.2.6.8 and 6.1.1.4'
H H 0.0000 0.0000 'International Tables Vol C Tables 4.2.6.8 and 6.1.1.4'
B B 0.0013 0.0007 'International Tables Vol C Tables 4.2.6.8 and 6.1.1.4'
N N 0.0061 0.0033 'International Tables Vol C Tables 4.2.6.8 and 6.1.1.4'
Sc Sc 0.2519 0.3716 'International Tables Vol C Tables 4.2.6.8 and 6.1.1.4'

loop_
_geom_angle_atom_site_label_1
_geom_angle_atom_site_label_2
_geom_angle_atom_site_label_3
_geom_angle
B2 Sc1 B1 107.97(11)
B2 Sc1 N1 100.97(9)
B1 Sc1 N1 101.68(9)
B2 Sc1 C7 117.56(9)
B1 Sc1 C7 134.36(9)
N1 Sc1 C7 73.45(7)
B2 Sc1 C11 147.25(9)
B1 Sc1 C11 101.40(9)
N1 Sc1 C11 86.66(7)
C7 Sc1 C11 34.22(7)
B2 Sc1 C8 91.23(9)
B1 Sc1 C8 148.29(9)
N1 Sc1 C8 98.98(7)
C7 Sc1 C8 34.01(7)
C11 Sc1 C8 56.04(7)
B2 Sc1 C9 97.49(10)
B1 Sc1 C9 117.11(9)
N1 Sc1 C9 128.82(7)
C7 Sc1 C9 55.72(7)
C11 Sc1 C9 55.29(7)
C8 Sc1 C9 33.12(7)
B2 Sc1 C10 128.68(10)
B1 Sc1 C10 93.55(9)
N1 Sc1 C10 119.91(7)
C7 Sc1 C10 55.79(7)
C11 Sc1 C10 33.25(7)
C8 Sc1 C10 55.11(7)
C9 Sc1 C10 32.92(7)
B2 Sc1 H18 94.4(7)
B1 Sc1 H18 29.2(7)
N1 Sc1 H18 130.5(7)
C7 Sc1 H18 137.1(7)
C11 Sc1 H18 104.7(7)
C8 Sc1 H18 127.7(7)
C9 Sc1 H18 94.6(7)
C10 Sc1 H18 82.3(7)
B2 Sc1 H24 28.5(8)
B1 Sc1 H24 85.1(8)
N1 Sc1 H24 89.5(8)
C7 Sc1 H24 138.8(8)
C11 Sc1 H24 173.0(8)
C8 Sc1 H24 119.0(8)
C9 Sc1 H24 124.0(8)
C10 Sc1 H24 150.0(8)
H18 Sc1 H24 82.2(10)
B2 Sc1 H19 90.0(7)
B1 Sc1 H19 29.0(7)
N1 Sc1 H19 83.2(7)
C7 Sc1 H19 146.4(7)
C11 Sc1 H19 122.7(7)
C8 Sc1 H19 177.2(7)
C9 Sc1 H19 144.2(7)
C10 Sc1 H19 122.3(7)
H18 Sc1 H19 49.7(10)
H24 Sc1 H19 62.6(11)
B2 Sc1 H23 30.0(9)
B1 Sc1 H23 99.6(8)
N1 Sc1 H23 130.8(9)
C7 Sc1 H23 118.0(8)
C11 Sc1 H23 131.2(9)
C8 Sc1 H23 84.4(8)
C9 Sc1 H23 75.9(9)
C10 Sc1 H23 102.2(9)
H18 Sc1 H23 75.9(11)
H24 Sc1 H23 48.9(11)
H19 Sc1 H23 95.4(11)
B2 Sc1 H22 29.5(8)
B1 Sc1 H22 133.6(8)
N1 Sc1 H22 80.9(8)
C7 Sc1 H22 91.2(8)
C11 Sc1 H22 124.9(8)
C8 Sc1 H22 73.3(8)
C9 Sc1 H22 93.7(8)
C10 Sc1 H22 125.7(8)
H18 Sc1 H22 123.9(11)
H24 Sc1 H22 48.5(11)
H19 Sc1 H22 108.8(10)
H23 Sc1 H22 53.0(11)
B2 Sc1 H21 136.6(7)
B1 Sc1 H21 29.0(7)
N1 Sc1 H21 89.5(7)
C7 Sc1 H21 105.8(7)
C11 Sc1 H21 74.5(7)
C8 Sc1 H21 128.9(7)
C9 Sc1 H21 108.3(7)
C10 Sc1 H21 77.0(7)
H18 Sc1 H21 50.3(10)
H24 Sc1 H21 111.4(11)
H19 Sc1 H21 49.2(10)
H23 Sc1 H21 126.0(11)
H22 Sc1 H21 157.2(11)
C6 N1 C16 110.69(18)
C6 N1 C17 108.19(18)
C16 N1 C17 106.99(19)
C6 N1 Sc1 112.64(13)
C16 N1 Sc1 108.47(14)
C17 N1 Sc1 109.72(14)
Sc1 B1 H18 60.9(12)
Sc1 B1 H20 176.9(15)
H18 B1 H20 117(2)
Sc1 B1 H19 70.4(14)
H18 B1 H19 104.1(19)
H20 B1 H19 113(2)
Sc1 B1 H21 65.5(13)
H18 B1 H21 102.6(19)
H20 B1 H21 113(2)
H19 B1 H21 105.6(19)
Sc1 B2 H24 74.2(15)
Sc1 B2 H23 65.1(15)
H24 B2 H23 106(2)
Sc1 B2 H22 60.4(13)
H24 B2 H22 103(2)
H23 B2 H22 106(2)
Sc1 B2 H25 170.6(15)
H24 B2 H25 115(2)
H23 B2 H25 111(2)
H22 B2 H25 115(2)
C6 C1 C2 118.5(2)
C6 C1 C7 120.13(19)
C2 C1 C7 121.31(19)
C3 C2 C1 121.2(2)
C3 C2 H2 119.4
C1 C2 H2 119.4
C4 C3 C2 119.7(2)
C4 C3 H3 120.2
C2 C3 H3 120.2
C5 C4 C3 120.4(2)
C5 C4 H4 119.8
C3 C4 H4 119.8
C4 C5 C6 120.0(2)
C4 C5 H5 120.0
C6 C5 H5 120.0
C1 C6 C5 120.1(2)
C1 C6 N1 118.87(19)
C5 C6 N1 121.1(2)
C8 C7 C11 108.40(19)
C8 C7 C1 125.6(2)
C11 C7 C1 125.86(19)
C8 C7 Sc1 75.70(12)
C11 C7 Sc1 75.39(12)
C1 C7 Sc1 111.84(13)
C7 C8 C9 107.62(19)
C7 C8 C12 126.0(2)
C9 C8 C12 126.2(2)
C7 C8 Sc1 70.30(12)
C9 C8 Sc1 74.96(13)
C12 C8 Sc1 124.21(15)
C10 C9 C8 108.37(19)
C10 C9 C13 126.0(2)
C8 C9 C13 125.5(2)
C10 C9 Sc1 73.63(13)
C8 C9 Sc1 71.93(13)
C13 C9 Sc1 123.98(16)
C11 C10 C9 108.35(19)
C11 C10 C14 124.1(2)
C9 C10 C14 127.4(2)
C11 C10 Sc1 71.59(12)
C9 C10 Sc1 73.46(13)
C14 C10 Sc1 124.32(16)
C10 C11 C7 107.20(19)
C10 C11 C15 125.7(2)
C7 C11 C15 126.5(2)
C10 C11 Sc1 75.15(12)
C7 C11 Sc1 70.39(11)
C15 C11 Sc1 127.04(15)
C8 C12 H12A 109.5
C8 C12 H12B 109.5
H12A C12 H12B 109.5
C8 C12 H12C 109.5
H12A C12 H12C 109.5
H12B C12 H12C 109.5
C9 C13 H13A 109.5
C9 C13 H13B 109.5
H13A C13 H13B 109.5
C9 C13 H13C 109.5
H13A C13 H13C 109.5
H13B C13 H13C 109.5
C10 C14 H14A 109.5
C10 C14 H14B 109.5
H14A C14 H14B 109.5
C10 C14 H14C 109.5
H14A C14 H14C 109.5
H14B C14 H14C 109.5
C11 C15 H15A 109.5
C11 C15 H15B 109.5
H15A C15 H15B 109.5
C11 C15 H15C 109.5
H15A C15 H15C 109.5
H15B C15 H15C 109.5
N1 C16 H16A 109.5
N1 C16 H16B 109.5
H16A C16 H16B 109.5
N1 C16 H16C 109.5
H16A C16 H16C 109.5
H16B C16 H16C 109.5
N1 C17 H17A 109.5
N1 C17 H17B 109.5
H17A C17 H17B 109.5
N1 C17 H17C 109.5
H17A C17 H17C 109.5
H17B C17 H17C 109.5

loop_
_geom_bond_atom_site_label_1
_geom_bond_atom_site_label_2
_geom_bond_distance
Sc1 B2 2.348(3)
Sc1 B1 2.334(3)
Sc1 N1 2.3775(19)
Sc1 C7 2.382(2)
Sc1 C11 2.447(2)
Sc1 C8 2.452(2)
Sc1 C9 2.491(2)
Sc1 C10 2.493(2)
Sc1 H18 2.04(2)
Sc1 H24 2.31(3)
Sc1 H19 2.23(3)
Sc1 H23 2.14(3)
Sc1 H22 2.04(3)
Sc1 H21 2.13(3)
N1 C6 1.475(3)
N1 C16 1.493(3)
N1 C17 1.495(3)
B1 H18 1.14(3)
B1 H20 1.09(3)
B1 H19 1.15(3)
B1 H21 1.13(3)
B2 H24 1.15(3)
B2 H23 1.18(3)
B2 H22 1.16(3)
B2 H25 1.10(3)
C1 C6 1.391(3)
C1 C2 1.384(3)
C1 C7 1.479(3)
C2 C3 1.376(3)
C2 H2 0.9300
C3 C4 1.374(3)
C3 H3 0.9300
C4 C5 1.372(3)
C4 H4 0.9300
C5 C6 1.391(3)
C5 H5 0.9300
C7 C8 1.415(3)
C7 C11 1.422(3)
C8 C9 1.409(3)
C8 C12 1.498(3)
C9 C10 1.412(3)
C9 C13 1.507(3)
C10 C11 1.414(3)
C10 C14 1.502(3)
C11 C15 1.492(3)
C12 H12A 0.9600
C12 H12B 0.9600
C12 H12C 0.9600
C13 H13A 0.9600
C13 H13B 0.9600
C13 H13C 0.9600
C14 H14A 0.9600
C14 H14B 0.9600
C14 H14C 0.9600
C15 H15A 0.9600
C15 H15B 0.9600
C15 H15C 0.9600
C16 H16A 0.9600
C16 H16B 0.9600
C16 H16C 0.9600
C17 H17A 0.9600
C17 H17B 0.9600
C17 H17C 0.9600
